data_4348636
loop_
_publ_author_name
'Li, Xin-Xiong'
'Ma, Xiang'
'Zheng, Wen-Xu'
'Qi, Yan-Jie'
'Zheng, Shou-Tian'
'Yang, Guo-Yu'

_publ_section_title
;
 Composite Hybrid Cluster Built from the Integration of Polyoxometalate
 and a Metal Halide Cluster: Synthetic Strategy, Structure, and
 Properties.
;
_journal_issue 17
_journal_name_full 'Inorganic chemistry'
_journal_page_first 8257
_journal_page_last 8259
_journal_paper_doi 10.1021/acs.inorgchem.6b01453
_journal_volume 55
_journal_year 2016
_chemical_formula_sum 'C200 H392 Cr8 Cu8 I6 Mo48 N16 O192'
_chemical_formula_weight 12384.14
_space_group_IT_number 87
_space_group_name_Hall '-I 4'
_space_group_name_H-M_alt 'I 4/m'
_symmetry_cell_setting tetragonal
_symmetry_space_group_name_H-M 'I 4/m'
_atom_sites_solution_hydrogens geom
_atom_sites_solution_primary direct
_atom_sites_solution_secondary difmap
_audit_creation_method SHELXL-97
_cell_angle_alpha 90.00
_cell_angle_beta 90.00
_cell_angle_gamma 90.00
_cell_formula_units_Z 2
_cell_length_a 30.941(4)
_cell_length_b 30.941(4)
_cell_length_c 33.459(4)
_cell_measurement_reflns_used 9970
_cell_measurement_temperature 296(2)
_cell_measurement_theta_max 46.442
_cell_measurement_theta_min 4.442
_cell_volume 32032(7)
_computing_cell_refinement 'Bruker XSCANS'
_computing_data_collection 'Bruker XSCANS'
_computing_data_reduction 'Bruker XSCANS'
_computing_molecular_graphics 'Bruker SHELXTL'
_computing_publication_material 'Bruker SHELXTL'
_computing_structure_refinement 'SHELXL-97 (Sheldrick, 1997)'
_computing_structure_solution 'SHELXS-97 (Sheldrick, 1990)'
_diffrn_ambient_temperature 296(2)
_diffrn_measured_fraction_theta_full 0.991
_diffrn_measured_fraction_theta_max 0.991
_diffrn_measurement_device_type 'Bruker APEX II diffractometer'
_diffrn_measurement_method none
_diffrn_radiation_monochromator graphite
_diffrn_radiation_source 'fine-focus sealed tube'
_diffrn_radiation_type MoK\a
_diffrn_radiation_wavelength 0.71073
_diffrn_reflns_av_R_equivalents 0.0398
_diffrn_reflns_av_sigmaI/netI 0.0369
_diffrn_reflns_limit_h_max 34
_diffrn_reflns_limit_h_min -31
_diffrn_reflns_limit_k_max 34
_diffrn_reflns_limit_k_min -34
_diffrn_reflns_limit_l_max 37
_diffrn_reflns_limit_l_min -30
_diffrn_reflns_number 52858
_diffrn_reflns_theta_full 23.27
_diffrn_reflns_theta_max 23.27
_diffrn_reflns_theta_min 0.90
_diffrn_standards_decay_% none
_diffrn_standards_interval_count none
_diffrn_standards_interval_time none
_diffrn_standards_number none
_exptl_absorpt_coefficient_mu 1.633
_exptl_absorpt_correction_T_max 0.7359
_exptl_absorpt_correction_T_min 0.6400
_exptl_absorpt_process_details 'SADABS (Sheldrick, 1996)'
_exptl_crystal_colour brown
_exptl_crystal_density_diffrn 1.284
_exptl_crystal_density_method 'not measured'
_exptl_crystal_description block
_exptl_crystal_F_000 11996
_exptl_crystal_size_max 0.30
_exptl_crystal_size_mid 0.20
_exptl_crystal_size_min 0.20
_platon_squeeze_details ' ?'
_refine_diff_density_max 2.033
_refine_diff_density_min -1.234
_refine_diff_density_rms 0.163
_refine_ls_extinction_method none
_refine_ls_goodness_of_fit_ref 1.190
_refine_ls_hydrogen_treatment mixed
_refine_ls_matrix_type full
_refine_ls_number_parameters 526
_refine_ls_number_reflns 11665
_refine_ls_number_restraints 7
_refine_ls_restrained_S_all 1.191
_refine_ls_R_factor_all 0.0941
_refine_ls_R_factor_gt 0.0739
_refine_ls_shift/su_max 0.001
_refine_ls_shift/su_mean 0.000
_refine_ls_structure_factor_coef Fsqd
_refine_ls_weighting_details 'calc w=1/[\s^2^(Fo^2^)+(0.1279P)^2^+148.4911P] where P=(Fo^2^+2Fc^2^)/3'
_refine_ls_weighting_scheme calc
_refine_ls_wR_factor_gt 0.2109
_refine_ls_wR_factor_ref 0.2287
_reflns_number_gt 8571
_reflns_number_total 11665
_reflns_threshold_expression >2sigma(I)
_cod_data_source_file ic6b01453_si_002.cif
_cod_data_source_block 1
_cod_depositor_comments
;
The following automatic conversions were performed:

data item '_symmetry_cell_setting' value 'Tetragonal' was changed to
'tetragonal' in accordance with the
/home/saulius/struct/COD-crude-data/automatic-downloads/DataCite-retrospective/ACS/depositions/lib/dictionaries/cif_core.dic
dictionary named 'cif_core.dic' version 2.4.2 last updated on
2011-04-26.

Automatic conversion script
Id: cif_fix_values 6909 2019-04-08 15:41:33Z antanas 
;
_cod_original_sg_symbol_H-M I4/m
_cod_database_code 4348636

loop_
_symmetry_equiv_pos_as_xyz
'x, y, z'
'-y, x, z'
'-x, -y, z'
'y, -x, z'
'x+1/2, y+1/2, z+1/2'
'-y+1/2, x+1/2, z+1/2'
'-x+1/2, -y+1/2, z+1/2'
'y+1/2, -x+1/2, z+1/2'
'-x, -y, -z'
'y, -x, -z'
'x, y, -z'
'-y, x, -z'
'-x+1/2, -y+1/2, -z+1/2'
'y+1/2, -x+1/2, -z+1/2'
'x+1/2, y+1/2, -z+1/2'
'-y+1/2, x+1/2, -z+1/2'

loop_
_atom_site_label
_atom_site_type_symbol
_atom_site_fract_x
_atom_site_fract_y
_atom_site_fract_z
_atom_site_U_iso_or_equiv
_atom_site_adp_type
_atom_site_occupancy
_atom_site_symmetry_multiplicity
_atom_site_calc_flag
_atom_site_refinement_flags
I1 I 0.5000 0.5000 0.08857(4) 0.0531(3) Uani 1 4 d S
I2 I 0.40624(3) 0.45505(2) 0.0000 0.0431(2) Uani 1 2 d S
Cu1 Cu 0.48187(4) 0.43690(4) 0.04096(4) 0.0497(5) Uani 0.837(3) 1 d P
Cu2 Cu 0.46330(17) 0.39622(17) 0.0000 0.062(2) Uani 0.326(6) 2 d SP
Cr1 Cr 0.32339(4) 0.24063(4) 0.19531(4) 0.0389(4) Uani 1 1 d D
Mo1 Mo 0.25745(3) 0.22632(4) 0.11701(3) 0.0694(3) Uani 1 1 d .
Mo2 Mo 0.24766(3) 0.31272(3) 0.18006(3) 0.0548(3) Uani 1 1 d .
Mo3 Mo 0.39342(2) 0.25139(3) 0.27094(3) 0.0566(3) Uani 1 1 d .
Mo4 Mo 0.40478(3) 0.17026(3) 0.20770(3) 0.0581(3) Uani 1 1 d .
Mo5 Mo 0.31307(3) 0.32465(3) 0.25419(3) 0.0558(3) Uani 1 1 d .
Mo6 Mo 0.33720(3) 0.15767(4) 0.13185(3) 0.0714(3) Uani 1 1 d .
N2 N 0.2017(5) 0.4539(4) 0.2497(6) 0.130(6) Uani 1 1 d .
N1 N 0.4564(3) 0.3895(3) 0.0743(3) 0.088(3) Uani 1 1 d D
O1 O 0.2214(3) 0.1849(3) 0.1097(3) 0.092(3) Uani 1 1 d .
O2 O 0.27759(16) 0.27010(17) 0.22595(19) 0.0393(14) Uani 1 1 d D
H2C H 0.2742(19) 0.2461(6) 0.234(2) 0.047 Uiso 1 1 d D
O3 O 0.34866(17) 0.20594(18) 0.23846(19) 0.0441(15) Uani 1 1 d .
H3A H 0.3288 0.1886 0.2547 0.053 Uiso 1 1 calc R
O4 O 0.36043(16) 0.28686(17) 0.2161(2) 0.0456(16) Uani 1 1 d .
O5 O 0.4463(2) 0.1631(3) 0.1756(3) 0.082(3) Uani 1 1 d .
O6 O 0.30248(17) 0.27629(19) 0.15073(18) 0.0470(16) Uani 1 1 d .
O7 O 0.37093(18) 0.2180(2) 0.1629(2) 0.0539(18) Uani 1 1 d .
O8 O 0.2931(2) 0.3469(2) 0.2041(2) 0.064(2) Uani 1 1 d .
O9 O 0.22376(19) 0.2567(2) 0.1605(2) 0.0534(17) Uani 1 1 d .
O10 O 0.20456(18) 0.3258(2) 0.2093(2) 0.0535(17) Uani 1 1 d .
O11 O 0.2709(2) 0.33900(19) 0.2851(2) 0.0570(17) Uani 1 1 d .
O12 O 0.28861(19) 0.19454(19) 0.1706(2) 0.0512(16) Uani 1 1 d .
H12C H 0.2699 0.1775 0.1882 0.061 Uiso 1 1 calc R
O13 O 0.42573(18) 0.2242(2) 0.2292(2) 0.0583(19) Uani 1 1 d .
O14 O 0.33700(19) 0.2780(2) 0.2887(2) 0.0519(16) Uani 1 1 d .
O15 O 0.3585(2) 0.1395(2) 0.1828(2) 0.067(2) Uani 1 1 d .
O16 O 0.2417(2) 0.3420(2) 0.1381(2) 0.069(2) Uani 1 1 d .
O17 O 0.4142(2) 0.1365(2) 0.2458(2) 0.073(2) Uani 1 1 d .
O18 O 0.4013(2) 0.2183(2) 0.3104(2) 0.070(2) Uani 1 1 d .
O19 O 0.3518(2) 0.3625(2) 0.2608(3) 0.077(2) Uani 1 1 d .
O20 O 0.3115(3) 0.2029(3) 0.0992(2) 0.081(2) Uani 1 1 d .
O21 O 0.3811(3) 0.1491(3) 0.1025(3) 0.094(3) Uani 1 1 d .
O22 O 0.3024(3) 0.1157(3) 0.1228(3) 0.098(3) Uani 1 1 d .
O23 O 0.4260(2) 0.2949(2) 0.2785(3) 0.081(2) Uani 1 1 d .
O24 O 0.2490(3) 0.2620(3) 0.0794(2) 0.093(3) Uani 1 1 d .
C1 C 0.3963(3) 0.2477(3) 0.1394(3) 0.061(3) Uani 1 1 d .
H1A H 0.3937 0.2402 0.1113 0.073 Uiso 1 1 calc R
H1B H 0.4265 0.2451 0.1468 0.073 Uiso 1 1 calc R
C2 C 0.3862(3) 0.3098(3) 0.1876(4) 0.068(4) Uani 1 1 d .
H2A H 0.4163 0.3076 0.1955 0.081 Uiso 1 1 calc R
H2B H 0.3783 0.3402 0.1886 0.081 Uiso 1 1 calc R
C3 C 0.3818(3) 0.2943(4) 0.1453(4) 0.070(3) Uani 1 1 d .
C4 C 0.3341(3) 0.3011(4) 0.1293(3) 0.069(3) Uani 1 1 d .
H4A H 0.3267 0.3315 0.1314 0.083 Uiso 1 1 calc R
H4B H 0.3330 0.2932 0.1013 0.083 Uiso 1 1 calc R
C5 C 0.4088(3) 0.3257(4) 0.1186(4) 0.086(5) Uani 1 1 d D
C6 C 0.4613(4) 0.3466(4) 0.0721(3) 0.110(5) Uani 1 1 d D
H6A H 0.4825 0.3374 0.0543 0.132 Uiso 1 1 calc R
C7 C 0.4396(4) 0.3137(5) 0.0922(4) 0.091(4) Uani 1 1 d D
H7A H 0.4461 0.2847 0.0877 0.109 Uiso 1 1 calc R
C8 C 0.4017(4) 0.3679(5) 0.1219(5) 0.152(9) Uani 1 1 d D
H8A H 0.3800 0.3772 0.1391 0.182 Uiso 1 1 calc R
C9 C 0.4252(6) 0.3991(7) 0.1005(5) 0.146(7) Uiso 1 1 d D
H9A H 0.4188 0.4281 0.1049 0.175 Uiso 1 1 calc R
C10 C 0.1716(6) 0.4877(5) 0.2674(8) 0.176(11) Uani 1 1 d .
H10A H 0.1886 0.5081 0.2829 0.211 Uiso 1 1 calc R
H10B H 0.1579 0.5036 0.2458 0.211 Uiso 1 1 calc R
C11 C 0.2266(7) 0.4318(6) 0.2816(8) 0.146(8) Uani 1 1 d .
H11A H 0.2465 0.4115 0.2694 0.175 Uiso 1 1 calc R
H11B H 0.2068 0.4156 0.2983 0.175 Uiso 1 1 calc R
C12 C 0.2276(6) 0.4787(5) 0.2185(6) 0.138(8) Uani 1 1 d .
H12A H 0.2410 0.5038 0.2306 0.166 Uiso 1 1 calc R
H12B H 0.2087 0.4885 0.1972 0.166 Uiso 1 1 calc R
C13 C 0.1780(6) 0.4177(5) 0.2264(7) 0.136(7) Uani 1 1 d .
H13A H 0.1993 0.3990 0.2141 0.163 Uiso 1 1 calc R
H13B H 0.1615 0.4004 0.2452 0.163 Uiso 1 1 calc R
C14 C 0.3111(13) 0.4649(15) 0.3641(13) 0.36(3) Uani 1 1 d .
H14A H 0.3298 0.4466 0.3797 0.536 Uiso 1 1 calc R
H14B H 0.2919 0.4803 0.3816 0.536 Uiso 1 1 calc R
H14C H 0.3282 0.4851 0.3492 0.536 Uiso 1 1 calc R
C15 C 0.0992(9) 0.5030(6) 0.2995(10) 0.34(3) Uani 1 1 d D
H15A H 0.1116 0.5300 0.3089 0.404 Uiso 1 1 calc R
H15B H 0.0857 0.5085 0.2739 0.404 Uiso 1 1 calc R
C16 C 0.3267(8) 0.4495(7) 0.1557(9) 0.244(18) Uani 1 1 d .
H16A H 0.3450 0.4680 0.1401 0.367 Uiso 1 1 calc R
H16B H 0.3135 0.4284 0.1386 0.367 Uiso 1 1 calc R
H16C H 0.3435 0.4352 0.1758 0.367 Uiso 1 1 calc R
C17 C 0.2517(12) 0.4630(11) 0.3072(12) 0.254(18) Uani 1 1 d .
H17A H 0.2322 0.4796 0.3240 0.305 Uiso 1 1 calc R
H17B H 0.2679 0.4829 0.2906 0.305 Uiso 1 1 calc R
C18 C 0.2925(8) 0.4758(6) 0.1751(9) 0.202(13) Uani 1 1 d .
H18A H 0.3059 0.4980 0.1913 0.243 Uiso 1 1 calc R
H18B H 0.2754 0.4900 0.1547 0.243 Uiso 1 1 calc R
C19 C 0.1339(7) 0.3959(7) 0.1666(7) 0.163(8) Uiso 1 1 d .
H19A H 0.1170 0.3751 0.1816 0.196 Uiso 1 1 calc R
H19B H 0.1594 0.3813 0.1564 0.196 Uiso 1 1 calc R
C20 C 0.1056(8) 0.4152(8) 0.1298(8) 0.201(11) Uiso 1 1 d .
H20A H 0.0966 0.3919 0.1126 0.301 Uiso 1 1 calc R
H20B H 0.1228 0.4353 0.1148 0.301 Uiso 1 1 calc R
H20C H 0.0805 0.4297 0.1401 0.301 Uiso 1 1 calc R
C21 C 0.2830(10) 0.4354(9) 0.3336(11) 0.203(13) Uani 1 1 d .
H21A H 0.3025 0.4195 0.3163 0.244 Uiso 1 1 calc R
H21B H 0.2663 0.4146 0.3488 0.244 Uiso 1 1 calc R
C22 C 0.2626(7) 0.4484(4) 0.2015(8) 0.204(14) Uani 1 1 d .
H22A H 0.2789 0.4353 0.2231 0.244 Uiso 1 1 calc R
H22B H 0.2493 0.4256 0.1859 0.244 Uiso 1 1 calc R
C23 C 0.1367(6) 0.4682(6) 0.2941(6) 0.138(7) Uiso 1 1 d D
H23A H 0.1488 0.4607 0.3199 0.166 Uiso 1 1 calc R
H23B H 0.1252 0.4421 0.2820 0.166 Uiso 1 1 calc R
C24 C 0.1475(6) 0.4343(6) 0.1941(6) 0.133(7) Uani 1 1 d .
H24A H 0.1617 0.4564 0.1784 0.159 Uiso 1 1 calc R
H24B H 0.1220 0.4470 0.2064 0.159 Uiso 1 1 calc R
C25 C 0.0658(11) 0.4881(12) 0.3284(13) 0.294(18) Uiso 1 1 d .
H25A H 0.0434 0.5095 0.3304 0.441 Uiso 1 1 calc R
H25B H 0.0788 0.4839 0.3542 0.441 Uiso 1 1 calc R
H25C H 0.0536 0.4613 0.3193 0.441 Uiso 1 1 calc R

loop_
_atom_site_aniso_label
_atom_site_aniso_U_11
_atom_site_aniso_U_22
_atom_site_aniso_U_33
_atom_site_aniso_U_23
_atom_site_aniso_U_13
_atom_site_aniso_U_12
I1 0.0594(5) 0.0594(5) 0.0404(7) 0.000 0.000 0.000
I2 0.0424(5) 0.0314(4) 0.0555(6) 0.000 0.000 -0.0017(3)
Cu1 0.0449(8) 0.0486(8) 0.0557(10) 0.0105(6) 0.0107(6) -0.0005(6)
Cu2 0.054(3) 0.053(3) 0.080(5) 0.000 0.000 -0.005(2)
Cr1 0.0235(7) 0.0420(8) 0.0511(9) 0.0209(7) 0.0083(6) 0.0025(5)
Mo1 0.0554(6) 0.0997(8) 0.0530(6) 0.0091(5) 0.0017(5) 0.0132(5)
Mo2 0.0357(4) 0.0583(5) 0.0704(7) 0.0349(5) 0.0136(4) 0.0105(4)
Mo3 0.0304(4) 0.0583(5) 0.0810(7) 0.0249(5) -0.0064(4) -0.0040(4)
Mo4 0.0352(5) 0.0523(5) 0.0868(7) 0.0283(5) 0.0145(4) 0.0102(4)
Mo5 0.0402(5) 0.0437(5) 0.0834(7) 0.0118(4) 0.0097(4) -0.0090(4)
Mo6 0.0642(6) 0.0771(7) 0.0729(7) -0.0018(5) 0.0143(5) 0.0147(5)
N2 0.117(10) 0.063(7) 0.210(17) 0.010(9) 0.066(11) -0.007(8)
N1 0.137(9) 0.050(6) 0.078(7) 0.034(5) 0.011(7) 0.042(6)
O1 0.077(5) 0.122(7) 0.077(6) -0.014(5) -0.001(5) 0.009(5)
O2 0.025(3) 0.031(3) 0.062(4) 0.020(3) 0.009(3) -0.003(2)
O3 0.030(3) 0.040(3) 0.063(4) 0.020(3) 0.008(3) -0.004(2)
O4 0.021(3) 0.039(3) 0.077(5) 0.034(3) 0.016(3) 0.002(2)
O5 0.051(4) 0.092(6) 0.105(7) 0.032(5) 0.030(4) 0.026(4)
O6 0.034(3) 0.057(4) 0.050(4) 0.036(3) 0.013(3) 0.008(3)
O7 0.034(3) 0.056(4) 0.072(5) 0.032(3) 0.023(3) 0.004(3)
O8 0.043(4) 0.059(4) 0.091(6) 0.038(4) 0.017(4) -0.004(3)
O9 0.041(3) 0.065(4) 0.054(4) 0.031(3) 0.005(3) 0.006(3)
O10 0.037(3) 0.056(4) 0.067(5) 0.032(3) 0.019(3) 0.006(3)
O11 0.054(4) 0.039(3) 0.078(5) 0.012(3) 0.012(3) -0.005(3)
O12 0.040(3) 0.048(4) 0.066(5) 0.010(3) 0.008(3) 0.004(3)
O13 0.026(3) 0.060(4) 0.089(5) 0.034(4) 0.013(3) 0.001(3)
O14 0.044(4) 0.052(4) 0.059(4) 0.012(3) 0.002(3) -0.008(3)
O15 0.064(4) 0.051(4) 0.085(6) 0.019(4) 0.023(4) 0.014(3)
O16 0.044(4) 0.090(5) 0.072(5) 0.049(4) 0.015(3) 0.011(4)
O17 0.062(4) 0.060(4) 0.098(6) 0.034(4) 0.016(4) 0.010(4)
O18 0.062(4) 0.076(5) 0.071(5) 0.033(4) -0.013(4) -0.002(4)
O19 0.066(5) 0.047(4) 0.119(7) 0.017(4) -0.001(4) -0.016(3)
O20 0.076(5) 0.099(6) 0.069(5) 0.024(5) 0.010(4) 0.017(4)
O21 0.082(6) 0.120(7) 0.080(6) -0.011(5) 0.023(5) 0.017(5)
O22 0.088(6) 0.125(8) 0.081(6) 0.005(5) 0.005(5) 0.031(6)
O23 0.041(4) 0.068(5) 0.134(8) 0.018(5) -0.019(4) -0.008(3)
O24 0.092(6) 0.145(8) 0.041(5) 0.024(5) -0.002(4) 0.025(6)
C1 0.037(5) 0.071(7) 0.076(8) 0.044(6) 0.020(5) 0.024(5)
C2 0.034(5) 0.059(6) 0.111(10) 0.056(7) 0.002(6) -0.001(4)
C3 0.053(6) 0.066(7) 0.090(9) 0.053(7) 0.025(6) 0.001(5)
C4 0.043(5) 0.092(8) 0.072(8) 0.054(6) 0.019(5) 0.008(5)
C5 0.055(7) 0.091(9) 0.113(11) 0.071(8) 0.034(7) 0.032(6)
C6 0.099(11) 0.131(13) 0.101(12) 0.021(10) 0.057(9) -0.027(10)
C7 0.088(9) 0.087(9) 0.097(11) 0.024(8) 0.016(8) -0.020(7)
C8 0.092(11) 0.115(13) 0.25(2) 0.093(14) 0.096(14) 0.017(9)
C10 0.158(17) 0.062(9) 0.31(3) 0.035(13) 0.136(19) 0.020(10)
C11 0.132(15) 0.074(11) 0.23(3) 0.039(14) 0.022(16) 0.002(11)
C12 0.170(17) 0.066(9) 0.179(19) 0.015(10) 0.083(15) 0.013(10)
C13 0.145(16) 0.084(11) 0.18(2) 0.046(12) 0.026(15) -0.010(11)
C14 0.32(5) 0.43(6) 0.32(6) -0.18(5) -0.04(4) -0.07(5)
C15 0.46(5) 0.091(14) 0.45(5) 0.00(2) 0.40(5) -0.02(2)
C16 0.26(3) 0.135(18) 0.34(4) 0.09(2) 0.19(3) 0.108(19)
C17 0.27(4) 0.17(3) 0.33(5) -0.04(3) -0.01(4) -0.05(3)
C18 0.18(2) 0.111(15) 0.32(4) 0.058(19) 0.12(2) 0.045(14)
C21 0.18(3) 0.17(2) 0.26(4) 0.00(3) 0.07(3) 0.01(2)
C22 0.23(2) 0.035(7) 0.34(3) 0.013(12) 0.21(2) 0.000(10)
C24 0.139(15) 0.097(12) 0.161(18) 0.023(12) 0.064(14) 0.005(11)

loop_
_atom_type_symbol
_atom_type_description
_atom_type_scat_dispersion_real
_atom_type_scat_dispersion_imag
_atom_type_scat_source
C C 0.0033 0.0016 'International Tables Vol C Tables 4.2.6.8 and 6.1.1.4'
H H 0.0000 0.0000 'International Tables Vol C Tables 4.2.6.8 and 6.1.1.4'
N N 0.0061 0.0033 'International Tables Vol C Tables 4.2.6.8 and 6.1.1.4'
O O 0.0106 0.0060 'International Tables Vol C Tables 4.2.6.8 and 6.1.1.4'
Cr Cr 0.3209 0.6236 'International Tables Vol C Tables 4.2.6.8 and 6.1.1.4'
Cu Cu 0.3201 1.2651 'International Tables Vol C Tables 4.2.6.8 and 6.1.1.4'
Mo Mo -1.6832 0.6857 'International Tables Vol C Tables 4.2.6.8 and 6.1.1.4'
I I -0.4742 1.8119 'International Tables Vol C Tables 4.2.6.8 and 6.1.1.4'

loop_
_geom_angle_atom_site_label_1
_geom_angle_atom_site_label_2
_geom_angle_atom_site_label_3
_geom_angle
_geom_angle_site_symmetry_1
_geom_angle_site_symmetry_3
Cu1 I1 Cu1 67.62(4) 2_655 3_665
Cu1 I1 Cu1 67.62(4) 2_655 .
Cu1 I1 Cu1 103.79(7) 3_665 .
Cu1 I1 Cu1 103.79(7) 2_655 4_565
Cu1 I1 Cu1 67.62(4) 3_665 4_565
Cu1 I1 Cu1 67.62(4) . 4_565
Cu2 I2 Cu2 142.9(2) . 10_565
Cu2 I2 Cu1 106.77(11) . 4_565
Cu2 I2 Cu1 44.78(9) 10_565 4_565
Cu2 I2 Cu1 106.77(11) . 10_565
Cu2 I2 Cu1 44.78(9) 10_565 10_565
Cu1 I2 Cu1 64.55(7) 4_565 10_565
Cu2 I2 Cu1 42.79(9) . 11
Cu2 I2 Cu1 107.71(11) 10_565 11
Cu1 I2 Cu1 96.10(6) 4_565 11
Cu1 I2 Cu1 65.02(6) 10_565 11
Cu2 I2 Cu1 42.79(9) . .
Cu2 I2 Cu1 107.71(11) 10_565 .
Cu1 I2 Cu1 65.02(6) 4_565 .
Cu1 I2 Cu1 96.10(6) 10_565 .
Cu1 I2 Cu1 59.33(6) 11 .
Cu2 Cu1 N1 78.6(3) . .
Cu2 Cu1 I2 67.02(16) . 2_655
N1 Cu1 I2 109.1(3) . 2_655
Cu2 Cu1 I1 170.81(16) . .
N1 Cu1 I1 107.2(3) . .
I2 Cu1 I1 116.34(5) 2_655 .
Cu2 Cu1 Cu1 45.27(12) . 11
N1 Cu1 Cu1 123.8(3) . 11
I2 Cu1 Cu1 57.73(3) 2_655 11
I1 Cu1 Cu1 128.10(4) . 11
Cu2 Cu1 I2 62.19(17) . .
N1 Cu1 I2 95.2(3) . .
I2 Cu1 I2 116.95(6) 2_655 .
I1 Cu1 I2 109.61(5) . .
Cu1 Cu1 I2 60.34(3) 11 .
Cu2 Cu1 Cu1 124.82(15) . 2_655
N1 Cu1 Cu1 134.3(3) . 2_655
I2 Cu1 Cu1 60.90(5) 2_655 2_655
I1 Cu1 Cu1 56.19(2) . 2_655
Cu1 Cu1 Cu1 90.0 11 2_655
I2 Cu1 Cu1 129.87(4) . 2_655
Cu2 Cu1 Cu1 114.99(17) . 4_565
N1 Cu1 Cu1 116.7(3) . 4_565
I2 Cu1 Cu1 133.76(4) 2_655 4_565
I1 Cu1 Cu1 56.19(2) . 4_565
Cu1 Cu1 Cu1 90.0 11 4_565
I2 Cu1 Cu1 54.08(5) . 4_565
Cu1 Cu1 Cu1 90.0 2_655 4_565
Cu1 Cu2 Cu1 89.5(2) 11 .
Cu1 Cu2 I2 75.02(17) 11 .
Cu1 Cu2 I2 75.02(17) . .
Cu1 Cu2 I2 68.19(16) 11 2_655
Cu1 Cu2 I2 68.19(16) . 2_655
I2 Cu2 I2 127.1(2) . 2_655
O2 Cr1 O3 99.0(2) . .
O2 Cr1 O7 173.4(2) . .
O3 Cr1 O7 85.0(3) . .
O2 Cr1 O4 84.2(2) . .
O3 Cr1 O4 84.6(2) . .
O7 Cr1 O4 91.1(3) . .
O2 Cr1 O6 84.2(2) . .
O3 Cr1 O6 175.7(2) . .
O7 Cr1 O6 91.6(3) . .
O4 Cr1 O6 93.0(3) . .
O2 Cr1 O12 99.2(2) . .
O3 Cr1 O12 97.5(3) . .
O7 Cr1 O12 85.3(3) . .
O4 Cr1 O12 175.6(3) . .
O6 Cr1 O12 84.7(3) . .
O24 Mo1 O1 106.3(5) . .
O24 Mo1 O20 98.6(4) . .
O1 Mo1 O20 103.9(4) . .
O24 Mo1 O9 98.8(3) . .
O1 Mo1 O9 96.5(3) . .
O20 Mo1 O9 148.1(3) . .
O24 Mo1 O12 159.8(4) . .
O1 Mo1 O12 93.8(3) . .
O20 Mo1 O12 73.1(3) . .
O9 Mo1 O12 81.5(2) . .
O24 Mo1 O6 91.1(4) . .
O1 Mo1 O6 159.7(3) . .
O20 Mo1 O6 83.2(3) . .
O9 Mo1 O6 69.9(2) . .
O12 Mo1 O6 69.8(2) . .
O16 Mo2 O10 105.4(3) . .
O16 Mo2 O8 97.6(3) . .
O10 Mo2 O8 101.6(3) . .
O16 Mo2 O9 98.8(3) . .
O10 Mo2 O9 96.0(3) . .
O8 Mo2 O9 151.8(3) . .
O16 Mo2 O2 160.3(3) . .
O10 Mo2 O2 94.0(2) . .
O8 Mo2 O2 74.6(2) . .
O9 Mo2 O2 82.3(2) . .
O16 Mo2 O6 89.4(3) . .
O10 Mo2 O6 162.9(2) . .
O8 Mo2 O6 84.7(3) . .
O9 Mo2 O6 72.7(2) . .
O2 Mo2 O6 72.1(2) . .
O18 Mo3 O23 106.1(4) . .
O18 Mo3 O13 103.3(3) . .
O23 Mo3 O13 98.4(4) . .
O18 Mo3 O14 98.1(3) . .
O23 Mo3 O14 98.5(3) . .
O13 Mo3 O14 147.8(3) . .
O18 Mo3 O3 95.0(3) . .
O23 Mo3 O3 158.5(3) . .
O13 Mo3 O3 72.2(2) . .
O14 Mo3 O3 82.2(2) . .
O18 Mo3 O4 161.6(3) . .
O23 Mo3 O4 90.2(3) . .
O13 Mo3 O4 82.1(2) . .
O14 Mo3 O4 70.5(2) . .
O3 Mo3 O4 69.6(2) . .
O17 Mo4 O5 105.7(4) . .
O17 Mo4 O15 98.6(3) . .
O5 Mo4 O15 103.2(4) . .
O17 Mo4 O13 101.4(4) . .
O5 Mo4 O13 95.5(4) . .
O15 Mo4 O13 147.7(3) . .
O17 Mo4 O3 95.2(3) . .
O5 Mo4 O3 157.1(3) . .
O15 Mo4 O3 82.5(3) . .
O13 Mo4 O3 70.8(2) . .
O17 Mo4 O7 162.8(3) . .
O5 Mo4 O7 90.9(3) . .
O15 Mo4 O7 72.6(3) . .
O13 Mo4 O7 81.1(3) . .
O3 Mo4 O7 69.4(2) . .
O19 Mo5 O11 106.3(4) . .
O19 Mo5 O8 95.4(3) . .
O11 Mo5 O8 100.8(3) . .
O19 Mo5 O14 99.4(3) . .
O11 Mo5 O14 96.9(3) . .
O8 Mo5 O14 152.7(3) . .
O19 Mo5 O2 158.7(3) . .
O11 Mo5 O2 94.4(3) . .
O8 Mo5 O2 75.1(3) . .
O14 Mo5 O2 83.1(2) . .
O19 Mo5 O4 88.4(3) . .
O11 Mo5 O4 163.7(2) . .
O8 Mo5 O4 84.4(3) . .
O14 Mo5 O4 73.2(2) . .
O2 Mo5 O4 71.9(2) . .
O21 Mo6 O22 106.4(4) . .
O21 Mo6 O15 101.2(4) . .
O22 Mo6 O15 98.7(4) . .
O21 Mo6 O20 96.6(4) . .
O22 Mo6 O20 100.9(4) . .
O15 Mo6 O20 148.6(3) . .
O21 Mo6 O12 158.6(4) . .
O22 Mo6 O12 93.8(3) . .
O15 Mo6 O12 82.5(3) . .
O20 Mo6 O12 72.0(3) . .
O21 Mo6 O7 91.3(4) . .
O22 Mo6 O7 161.5(3) . .
O15 Mo6 O7 72.0(3) . .
O20 Mo6 O7 82.0(3) . .
O12 Mo6 O7 69.5(2) . .
C11 N2 C12 116.8(15) . .
C11 N2 C10 110.7(18) . .
C12 N2 C10 104.0(11) . .
C11 N2 C13 106.0(13) . .
C12 N2 C13 105.7(16) . .
C10 N2 C13 113.9(15) . .
C9 N1 C6 109.8(13) . .
C9 N1 Cu1 119.1(11) . .
C6 N1 Cu1 130.5(9) . .
Cr1 O2 Mo2 102.4(3) . .
Cr1 O2 Mo5 102.5(2) . .
Mo2 O2 Mo5 92.79(19) . .
Cr1 O2 H2C 80.5(9) . .
Mo2 O2 H2C 137(7) . .
Mo5 O2 H2C 129(7) . .
Cr1 O3 Mo3 105.0(2) . .
Cr1 O3 Mo4 103.5(3) . .
Mo3 O3 Mo4 92.9(2) . .
Cr1 O3 H3A 117.3 . .
Mo3 O3 H3A 117.3 . .
Mo4 O3 H3A 117.3 . .
C2 O4 Cr1 116.9(7) . .
C2 O4 Mo5 118.6(6) . .
Cr1 O4 Mo5 101.4(2) . .
C2 O4 Mo3 120.4(5) . .
Cr1 O4 Mo3 100.9(2) . .
Mo5 O4 Mo3 94.7(2) . .
C4 O6 Cr1 117.1(5) . .
C4 O6 Mo2 117.5(6) . .
Cr1 O6 Mo2 101.4(2) . .
C4 O6 Mo1 120.9(7) . .
Cr1 O6 Mo1 100.9(2) . .
Mo2 O6 Mo1 95.2(2) . .
C1 O7 Cr1 118.8(5) . .
C1 O7 Mo4 120.4(5) . .
Cr1 O7 Mo4 101.9(3) . .
C1 O7 Mo6 120.1(7) . .
Cr1 O7 Mo6 101.2(2) . .
Mo4 O7 Mo6 88.9(2) . .
Mo5 O8 Mo2 113.6(3) . .
Mo2 O9 Mo1 116.7(3) . .
Cr1 O12 Mo1 104.6(3) . .
Cr1 O12 Mo6 103.9(3) . .
Mo1 O12 Mo6 92.8(2) . .
Cr1 O12 H12C 117.4 . .
Mo1 O12 H12C 117.4 . .
Mo6 O12 H12C 117.4 . .
Mo3 O13 Mo4 118.5(3) . .
Mo5 O14 Mo3 116.5(3) . .
Mo4 O15 Mo6 120.0(3) . .
Mo1 O20 Mo6 117.0(4) . .
O7 C1 C3 111.9(7) . .
O7 C1 H1A 109.2 . .
C3 C1 H1A 109.2 . .
O7 C1 H1B 109.2 . .
C3 C1 H1B 109.2 . .
H1A C1 H1B 107.9 . .
O4 C2 C3 114.7(9) . .
O4 C2 H2A 108.6 . .
C3 C2 H2A 108.6 . .
O4 C2 H2B 108.6 . .
C3 C2 H2B 108.6 . .
H2A C2 H2B 107.6 . .
C2 C3 C1 113.6(9) . .
C2 C3 C5 107.0(10) . .
C1 C3 C5 110.9(9) . .
C2 C3 C4 111.1(9) . .
C1 C3 C4 110.9(10) . .
C5 C3 C4 102.8(8) . .
O6 C4 C3 113.3(7) . .
O6 C4 H4A 108.9 . .
C3 C4 H4A 108.9 . .
O6 C4 H4B 108.9 . .
C3 C4 H4B 108.9 . .
H4A C4 H4B 107.7 . .
C8 C5 C7 116.3(12) . .
C8 C5 C3 118.3(11) . .
C7 C5 C3 125.4(11) . .
N1 C6 C7 130.1(13) . .
N1 C6 H6A 115.0 . .
C7 C6 H6A 115.0 . .
C5 C7 C6 117.0(13) . .
C5 C7 H7A 121.5 . .
C6 C7 H7A 121.5 . .
C5 C8 C9 123.1(16) . .
C5 C8 H8A 118.4 . .
C9 C8 H8A 118.4 . .
N1 C9 C8 123.7(19) . .
N1 C9 H9A 118.2 . .
C8 C9 H9A 118.2 . .
C23 C10 N2 112.9(13) . .
C23 C10 H10A 109.0 . .
N2 C10 H10A 109.0 . .
C23 C10 H10B 109.0 . .
N2 C10 H10B 109.0 . .
H10A C10 H10B 107.8 . .
N2 C11 C17 112(2) . .
N2 C11 H11A 109.1 . .
C17 C11 H11A 109.1 . .
N2 C11 H11B 109.1 . .
C17 C11 H11B 109.1 . .
H11A C11 H11B 107.8 . .
N2 C12 C22 108.4(12) . .
N2 C12 H12A 110.0 . .
C22 C12 H12A 110.0 . .
N2 C12 H12B 110.0 . .
C22 C12 H12B 110.0 . .
H12A C12 H12B 108.4 . .
C24 C13 N2 114.0(14) . .
C24 C13 H13A 108.8 . .
N2 C13 H13A 108.8 . .
C24 C13 H13B 108.8 . .
N2 C13 H13B 108.8 . .
H13A C13 H13B 107.7 . .
C21 C14 H14A 109.5 . .
C21 C14 H14B 109.5 . .
H14A C14 H14B 109.5 . .
C21 C14 H14C 109.5 . .
H14A C14 H14C 109.5 . .
H14B C14 H14C 109.5 . .
C25 C15 C23 112(2) . .
C25 C15 H15A 109.3 . .
C23 C15 H15A 109.3 . .
C25 C15 H15B 109.3 . .
C23 C15 H15B 109.3 . .
H15A C15 H15B 107.9 . .
C18 C16 H16A 109.5 . .
C18 C16 H16B 109.5 . .
H16A C16 H16B 109.5 . .
C18 C16 H16C 109.5 . .
H16A C16 H16C 109.5 . .
H16B C16 H16C 109.5 . .
C11 C17 C21 107(3) . .
C11 C17 H17A 110.3 . .
C21 C17 H17A 110.3 . .
C11 C17 H17B 110.3 . .
C21 C17 H17B 110.3 . .
H17A C17 H17B 108.6 . .
C22 C18 C16 112.3(16) . .
C22 C18 H18A 109.1 . .
C16 C18 H18A 109.1 . .
C22 C18 H18B 109.1 . .
C16 C18 H18B 109.1 . .
H18A C18 H18B 107.9 . .
C24 C19 C20 108.2(19) . .
C24 C19 H19A 110.1 . .
C20 C19 H19A 110.1 . .
C24 C19 H19B 110.1 . .
C20 C19 H19B 110.1 . .
H19A C19 H19B 108.4 . .
C19 C20 H20A 109.5 . .
C19 C20 H20B 109.5 . .
H20A C20 H20B 109.5 . .
C19 C20 H20C 109.5 . .
H20A C20 H20C 109.5 . .
H20B C20 H20C 109.5 . .
C17 C21 C14 112(3) . .
C17 C21 H21A 109.1 . .
C14 C21 H21A 109.1 . .
C17 C21 H21B 109.1 . .
C14 C21 H21B 109.1 . .
H21A C21 H21B 107.9 . .
C18 C22 C12 107.4(12) . .
C18 C22 H22A 110.2 . .
C12 C22 H22A 110.2 . .
C18 C22 H22B 110.2 . .
C12 C22 H22B 110.2 . .
H22A C22 H22B 108.5 . .
C10 C23 C15 108.3(15) . .
C10 C23 H23A 110.0 . .
C15 C23 H23A 110.0 . .
C10 C23 H23B 110.0 . .
C15 C23 H23B 110.0 . .
H23A C23 H23B 108.4 . .
C13 C24 C19 109.2(16) . .
C13 C24 H24A 109.8 . .
C19 C24 H24A 109.8 . .
C13 C24 H24B 109.8 . .
C19 C24 H24B 109.8 . .
H24A C24 H24B 108.3 . .
C15 C25 H25A 109.5 . .
C15 C25 H25B 109.5 . .
H25A C25 H25B 109.5 . .
C15 C25 H25C 109.5 . .
H25A C25 H25C 109.5 . .
H25B C25 H25C 109.5 . .

loop_
_geom_bond_atom_site_label_1
_geom_bond_atom_site_label_2
_geom_bond_distance
_geom_bond_site_symmetry_2
I1 Cu1 2.5815(17) 2_655
I1 Cu1 2.5815(17) 3_665
I1 Cu1 2.5815(16) .
I1 Cu1 2.5816(17) 4_565
I2 Cu2 2.536(6) .
I2 Cu2 2.545(5) 10_565
I2 Cu1 2.5665(15) 4_565
I2 Cu1 2.5665(15) 10_565
I2 Cu1 2.7692(16) 11
I2 Cu1 2.7693(16) .
Cu1 Cu2 1.947(4) .
Cu1 N1 2.004(10) .
Cu1 I2 2.5666(15) 2_655
Cu1 Cu1 2.741(3) 11
Cu1 Cu1 2.8728(19) 2_655
Cu1 Cu1 2.8729(19) 4_565
Cu2 Cu1 1.947(4) 11
Cu2 I2 2.545(5) 2_655
Cr1 O2 1.972(6) .
Cr1 O3 1.962(6) .
Cr1 O7 1.958(6) .
Cr1 O4 1.960(6) .
Cr1 O6 1.965(5) .
Cr1 O12 1.969(6) .
Mo1 O24 1.695(8) .
Mo1 O1 1.718(9) .
Mo1 O20 1.917(8) .
Mo1 O9 2.021(7) .
Mo1 O12 2.260(6) .
Mo1 O6 2.367(7) .
Mo2 O16 1.681(6) .
Mo2 O10 1.702(6) .
Mo2 O8 1.935(7) .
Mo2 O9 1.996(7) .
Mo2 O2 2.226(6) .
Mo2 O6 2.261(6) .
Mo3 O18 1.688(7) .
Mo3 O23 1.700(7) .
Mo3 O13 1.911(7) .
Mo3 O14 2.019(6) .
Mo3 O3 2.253(6) .
Mo3 O4 2.370(6) .
Mo4 O17 1.674(7) .
Mo4 O5 1.689(7) .
Mo4 O15 1.910(8) .
Mo4 O13 1.931(7) .
Mo4 O3 2.300(6) .
Mo4 O7 2.350(6) .
Mo5 O19 1.690(7) .
Mo5 O11 1.722(6) .
Mo5 O8 1.914(7) .
Mo5 O14 1.992(6) .
Mo5 O2 2.224(6) .
Mo5 O4 2.267(6) .
Mo6 O21 1.697(8) .
Mo6 O22 1.712(11) .
Mo6 O15 1.914(8) .
Mo6 O20 1.946(8) .
Mo6 O12 2.289(6) .
Mo6 O7 2.376(7) .
N2 C11 1.48(2) .
N2 C12 1.524(19) .
N2 C10 1.520(19) .
N2 C13 1.55(2) .
N1 C9 1.34(2) .
N1 C6 1.337(9) .
O2 H2C 0.797(10) .
O3 H3A 0.9800 .
O4 C2 1.430(11) .
O6 C4 1.434(10) .
O7 C1 1.444(10) .
O12 H12C 0.9800 .
C1 C3 1.522(15) .
C1 H1A 0.9700 .
C1 H1B 0.9700 .
C2 C3 1.501(18) .
C2 H2A 0.9700 .
C2 H2B 0.9700 .
C3 C5 1.565(13) .
C3 C4 1.586(15) .
C4 H4A 0.9700 .
C4 H4B 0.9700 .
C5 C8 1.329(19) .
C5 C7 1.350(17) .
C6 C7 1.394(15) .
C6 H6A 0.9300 .
C7 H7A 0.9300 .
C8 C9 1.41(2) .
C8 H8A 0.9300 .
C9 H9A 0.9300 .
C10 C23 1.53(2) .
C10 H10A 0.9700 .
C10 H10B 0.9700 .
C11 C17 1.51(3) .
C11 H11A 0.9700 .
C11 H11B 0.9700 .
C12 C22 1.54(2) .
C12 H12A 0.9700 .
C12 H12B 0.9700 .
C13 C24 1.52(3) .
C13 H13A 0.9700 .
C13 H13B 0.9700 .
C14 C21 1.62(4) .
C14 H14A 0.9600 .
C14 H14B 0.9600 .
C14 H14C 0.9600 .
C15 C25 1.49(4) .
C15 C23 1.594(17) .
C15 H15A 0.9700 .
C15 H15B 0.9700 .
C16 C18 1.48(2) .
C16 H16A 0.9600 .
C16 H16B 0.9600 .
C16 H16C 0.9600 .
C17 C21 1.57(4) .
C17 H17A 0.9700 .
C17 H17B 0.9700 .
C18 C22 1.54(2) .
C18 H18A 0.9700 .
C18 H18B 0.9700 .
C19 C24 1.56(3) .
C19 C20 1.63(3) .
C19 H19A 0.9700 .
C19 H19B 0.9700 .
C20 H20A 0.9600 .
C20 H20B 0.9600 .
C20 H20C 0.9600 .
C21 H21A 0.9700 .
C21 H21B 0.9700 .
C22 H22A 0.9700 .
C22 H22B 0.9700 .
C23 H23A 0.9700 .
C23 H23B 0.9700 .
C24 H24A 0.9700 .
C24 H24B 0.9700 .
C25 H25A 0.9600 .
C25 H25B 0.9600 .
C25 H25C 0.9600 .

loop_
_geom_hbond_atom_site_label_D
_geom_hbond_atom_site_label_H
_geom_hbond_atom_site_label_A
_geom_hbond_distance_DH
_geom_hbond_distance_HA
_geom_hbond_distance_DA
_geom_hbond_angle_DHA
_geom_hbond_site_symmetry_A
O3 H3A O10 0.98 1.65 2.595(8) 161.1 13
O12 H12C O11 0.98 1.63 2.583(9) 163.0 13
C4 H4A O16 0.97 2.66 3.140(12) 110.9 .
C11 H11A O11 0.97 2.42 3.186(19) 135.1 .
C12 H12A O13 0.97 2.24 2.981(16) 132.2 4_565
C12 H12B O5 0.97 2.57 3.38(2) 141.5 4_565
C13 H13A O10 0.97 2.28 3.016(19) 132.2 .
C13 H13B O17 0.97 2.62 3.435(19) 141.4 13

loop_
_platon_squeeze_void_nr
_platon_squeeze_void_average_x
_platon_squeeze_void_average_y
_platon_squeeze_void_average_z
_platon_squeeze_void_volume
_platon_squeeze_void_count_electrons
1 -0.002 -0.017 0.000 8025.4 1567.9
2 0.500 0.000 0.250 15.7 4.8
3 0.376 0.009 0.500 8025.3 1567.9
4 0.500 0.000 0.750 15.7 4.8
5 1.000 0.500 0.250 15.7 4.8
6 1.000 0.500 0.750 15.7 4.8
